data_7244970
loop_
_publ_author_name
'Zhou, Chunlin'
'Wang, Xinchao'
'Yang, Lei'
'Fu, Lei'
'Li, Gang'

_publ_section_title
;
 Visible-light-driven regioselective carbocarboxylation of 1,3-dienes with
 organic halides and CO2
;
_journal_issue 16
_journal_name_full 'Green Chemistry'
_journal_page_first 6100
_journal_page_last 6107
_journal_paper_doi 10.1039/D2GC01256A
_journal_volume 24
_journal_year 2022
_chemical_formula_moiety 'C28 H32 O2'
_chemical_formula_sum 'C28 H32 O2'
_chemical_formula_weight 400.53
_space_group_crystal_system monoclinic
_space_group_IT_number 14
_space_group_name_Hall '-P 2ybc'
_space_group_name_H-M_alt 'P 1 21/c 1'
_atom_sites_solution_hydrogens geom
_atom_sites_solution_primary dual
_audit_creation_date 2021-11-18
_audit_creation_method
;
Olex2 1.2
(compiled 2017.08.10 svn.r3458 for OlexSys, GUI svn.r5381)
;
_audit_update_record
;
2021-11-18 deposited with the CCDC.	2022-05-20 downloaded from the CCDC.
;
_cell_angle_alpha 90
_cell_angle_beta 106.352(4)
_cell_angle_gamma 90
_cell_formula_units_Z 4
_cell_length_a 9.5909(4)
_cell_length_b 23.7105(9)
_cell_length_c 10.2921(4)
_cell_measurement_reflns_used 16764
_cell_measurement_temperature 293
_cell_measurement_theta_max 60.6220
_cell_measurement_theta_min 3.2870
_cell_volume 2245.80(16)
_computing_cell_refinement 'CrysAlisPro 1.171.41.93a (Rigaku OD, 2020)'
_computing_data_collection 'CrysAlisPro 1.171.41.93a (Rigaku OD, 2020)'
_computing_data_reduction 'CrysAlisPro 1.171.41.93a (Rigaku OD, 2020)'
_computing_molecular_graphics 'Olex2 (Dolomanov et al., 2009)'
_computing_publication_material 'Olex2 (Dolomanov et al., 2009)'
_computing_structure_refinement 'XL (Sheldrick, 2008)'
_computing_structure_solution 'ShelXT (Sheldrick, 2015)'
_diffrn_ambient_temperature 293
_diffrn_detector 'Hybrid Pixel Array Detector'
_diffrn_detector_area_resol_mean 10.0000
_diffrn_detector_type HyPix
_diffrn_measured_fraction_theta_full 0.999
_diffrn_measured_fraction_theta_max 0.967
_diffrn_measurement_details
;
List of Runs (angles in degrees, time in seconds):

  # Type    Start    End  Width  t~exp~   \w     \q     \k     \f   Frames
#--------------------------------------------------------------------------
  1  \w    121.00 147.00   0.50    0.14    --   73.53  77.00   0.00   52
  2  \w     50.00  94.00   0.50    0.14    --   73.53  77.00   0.00   88
  3  \w     72.00 142.00   0.50    0.14    --   73.53  38.00 120.00  140
  4  \w     26.00  72.00   0.50    0.05    --   -0.62  77.00   0.00   92
  5  \w    -16.00  23.00   0.50    0.05    --   -0.62  77.00   0.00   78
  6  \w    -84.00  -2.00   0.50    0.14    --  -74.78  57.00 120.00  164
  7  \w    -57.00  -4.00   0.50    0.14    --  -74.78  77.00-150.00  106
  8  \w     26.00  67.00   0.50    0.05    --   -0.62  38.00-120.00   82
  9  \w    102.00 144.00   0.50    0.14    --   73.53 125.00-180.00   84
 10  \w     83.00 137.00   0.50    0.14    --   73.53  90.00 -53.00  108
 11  \w     87.00 147.00   0.50    0.14    --   73.53 125.00  60.00  120
 12  \w      0.00  42.00   0.50    0.14    --   73.53 -38.00   0.00   84
 13  \w      1.00  26.00   0.50    0.14    --   73.53 -38.00-150.00   50
 14  \w     35.00  69.00   0.50    0.14    --   73.53 -38.00-150.00   68
 15  \w      1.00  88.00   0.50    0.14    --   73.53 -57.00-180.00  174
 16  \w     30.00  56.00   0.50    0.14    --   73.53 -90.00-167.00   52
 17  \w     40.00 111.00   0.50    0.14    --   73.53-125.00-150.00  142
 18  \w     30.00 101.00   0.50    0.14    --   73.53-125.00  60.00  142
 19  \w    -34.00  22.00   0.50    0.05    --   -0.62 -90.00-167.00  112
 20  \w   -118.00 -82.00   0.50    0.14    --  -74.78 -90.00-167.00   72
 21  \w   -143.00 -92.00   0.50    0.14    --  -74.78 -99.00 -60.00  102
 22  \w   -126.00-100.00   0.50    0.14    --  -74.78-125.00 150.00   52
 23  \w   -101.00 -54.00   0.50    0.14    --  -74.78  90.00 -53.00   94
 24  \w   -110.00 -64.00   0.50    0.14    --  -74.78 125.00 -60.00   92
 25  \w    -61.00 -20.00   0.50    0.14    --  -74.78 125.00 -60.00   82
 26  \w    -37.00 -11.00   0.50    0.14    --  -74.78  90.00 -53.00   52
 27  \w    -19.00  36.00   0.50    0.05    --   -0.62  90.00 -53.00  110
 28  \w   -109.00 -23.00   0.50    0.14    --  -74.78 125.00  90.00  172
;
_diffrn_measurement_device 'four-circle diffractometer'
_diffrn_measurement_device_type 'ROD, Synergy Custom system, HyPix'
_diffrn_measurement_method '\w scans'
_diffrn_orient_matrix_type 'CrysAlisPro convention (1999,Acta A55,543-557)'
_diffrn_orient_matrix_UB_11 0.1264062000
_diffrn_orient_matrix_UB_12 0.0180265000
_diffrn_orient_matrix_UB_13 0.0822924000
_diffrn_orient_matrix_UB_21 -0.0128241000
_diffrn_orient_matrix_UB_22 0.0482021000
_diffrn_orient_matrix_UB_23 -0.0705781000
_diffrn_orient_matrix_UB_31 -0.0707951000
_diffrn_orient_matrix_UB_32 0.0234557000
_diffrn_orient_matrix_UB_33 0.0812891000
_diffrn_radiation_monochromator mirror
_diffrn_radiation_probe x-ray
_diffrn_radiation_type GaK\a
_diffrn_radiation_wavelength 1.3405
_diffrn_reflns_av_R_equivalents 0.0327
_diffrn_reflns_av_unetI/netI 0.0207
_diffrn_reflns_Laue_measured_fraction_full 0.999
_diffrn_reflns_Laue_measured_fraction_max 0.967
_diffrn_reflns_limit_h_max 11
_diffrn_reflns_limit_h_min -12
_diffrn_reflns_limit_k_max 31
_diffrn_reflns_limit_k_min -30
_diffrn_reflns_limit_l_max 13
_diffrn_reflns_limit_l_min -13
_diffrn_reflns_number 31933
_diffrn_reflns_point_group_measured_fraction_full 0.999
_diffrn_reflns_point_group_measured_fraction_max 0.967
_diffrn_reflns_theta_full 53.543
_diffrn_reflns_theta_max 61.562
_diffrn_reflns_theta_min 3.241
_diffrn_source 'micro-focus metaljet'
_exptl_absorpt_coefficient_mu 0.360
_exptl_absorpt_correction_T_max 1.00000
_exptl_absorpt_correction_T_min 0.70741
_exptl_absorpt_correction_type multi-scan
_exptl_crystal_colour 'clear light colourless'
_exptl_crystal_colour_lustre clear
_exptl_crystal_colour_modifier light
_exptl_crystal_colour_primary colourless
_exptl_crystal_density_diffrn 1.185
_exptl_crystal_description prism
_exptl_crystal_F_000 864
_exptl_crystal_size_max 0.23
_exptl_crystal_size_mid 0.039
_exptl_crystal_size_min 0.025
_refine_diff_density_max 0.160
_refine_diff_density_min -0.162
_refine_diff_density_rms 0.031
_refine_ls_extinction_method none
_refine_ls_goodness_of_fit_ref 1.106
_refine_ls_hydrogen_treatment constr
_refine_ls_matrix_type full
_refine_ls_number_parameters 272
_refine_ls_number_reflns 5141
_refine_ls_number_restraints 0
_refine_ls_restrained_S_all 1.106
_refine_ls_R_factor_all 0.0572
_refine_ls_R_factor_gt 0.0451
_refine_ls_shift/su_max 0.000
_refine_ls_shift/su_mean 0.000
_refine_ls_structure_factor_coef Fsqd
_refine_ls_weighting_details 'w=1/[\s^2^(Fo^2^)+(0.0562P)^2^+0.3218P] where P=(Fo^2^+2Fc^2^)/3'
_refine_ls_weighting_scheme calc
_refine_ls_wR_factor_gt 0.1212
_refine_ls_wR_factor_ref 0.1295
_reflns_Friedel_coverage 0.000
_reflns_number_gt 4026
_reflns_number_total 5141
_reflns_threshold_expression 'I > 2\s(I)'
_cod_data_source_file d2gc01256a2.cif
_cod_data_source_block 19-12-4tm_auto
_cod_depositor_comments 'Adding full bibliography for 7244969--7244970.cif.'
_cod_database_code 7244970
_shelx_shelxl_version_number 2014/7
_chemical_oxdiff_formula CHO
_shelx_space_group_comment
;
The symmetry employed for this shelxl refinement is uniquely defined
by the following loop, which should always be used as a source of
symmetry information in preference to the above space-group names.
They are only intended as comments.
;
_shelx_estimated_absorpt_t_max 0.991
_shelx_estimated_absorpt_t_min 0.922
_diffrn_oxdiff_digest_frames
;
019a39a89ad1970f970c5d2ed95847cb220276648c7
;
_reflns_odcompleteness_completeness 99.89
_reflns_odcompleteness_iscentric 1
_reflns_odcompleteness_theta 56.82
_olex2_refinement_description
;
1. Fixed Uiso
 At 1.2 times of:
  All C(H) groups, All C(H,H) groups
 At 1.5 times of:
  All C(H,H,H) groups
2.a Ternary CH refined with riding coordinates:
 C15(H15), C20(H20), C23(H23), C25(H25)
2.b Secondary CH2 refined with riding coordinates:
 C17(H17A,H17B), C19(H19A,H19B), C21(H21A,H21B), C22(H22A,H22B), C24(H24A,
 H24B), C26(H26A,H26B), C27(H27A,H27B)
2.c Aromatic/amide H refined with riding coordinates:
 C1(H1), C2(H2), C3(H3), C4(H4), C5(H5), C9(H9), C10(H10), C11(H11), C12(H12),
 C13(H13), C14(H14)
2.d Idealised Me refined as rotating group:
 C16(H16A,H16B,H16C)
;
_olex2_submission_special_instructions 'No special instructions were received'
_oxdiff_exptl_absorpt_empirical_details
;
Empirical correction (ABSPACK) includes:
- Absorption correction using spherical harmonics
- Frame scaling
;
_oxdiff_exptl_absorpt_empirical_full_max 1.463
_oxdiff_exptl_absorpt_empirical_full_min 0.644

loop_
_space_group_symop_operation_xyz
'x, y, z'
'-x, y+1/2, -z+1/2'
'-x, -y, -z'
'x, -y-1/2, z-1/2'

loop_
_atom_site_label
_atom_site_type_symbol
_atom_site_fract_x
_atom_site_fract_y
_atom_site_fract_z
_atom_site_U_iso_or_equiv
_atom_site_adp_type
_atom_site_occupancy
_atom_site_site_symmetry_order
_atom_site_calc_flag
_atom_site_refinement_flags_posn
_atom_site_refinement_flags_adp
_atom_site_refinement_flags_occupancy
_atom_site_disorder_assembly
_atom_site_disorder_group
C1 C 0.20522(15) 0.33652(6) 0.06300(14) 0.0560(3) Uani 1 1 d . . . . .
H1 H 0.1649 0.3416 0.1344 0.067 Uiso 1 1 calc R . . . .
O1 O 0.29463(11) 0.44596(4) 0.48622(10) 0.0570(3) Uani 1 1 d . . . . .
C2 C 0.19838(18) 0.28383(6) 0.00207(16) 0.0658(4) Uani 1 1 d . . . . .
H2 H 0.1548 0.2539 0.0342 0.079 Uiso 1 1 calc R . . . .
O2 O 0.20116(12) 0.36365(4) 0.39931(12) 0.0678(3) Uani 1 1 d . . . . .
C3 C 0.25475(18) 0.27552(6) -0.10422(17) 0.0656(4) Uani 1 1 d . . . . .
H3 H 0.2502 0.2401 -0.1440 0.079 Uiso 1 1 calc R . . . .
C4 C 0.31825(17) 0.31982(7) -0.15209(17) 0.0640(4) Uani 1 1 d . . . . .
H4 H 0.3556 0.3146 -0.2254 0.077 Uiso 1 1 calc R . . . .
C5 C 0.32660(15) 0.37213(6) -0.09140(14) 0.0540(3) Uani 1 1 d . . . . .
H5 H 0.3700 0.4018 -0.1246 0.065 Uiso 1 1 calc R . . . .
C6 C 0.27173(13) 0.38153(5) 0.01801(12) 0.0446(3) Uani 1 1 d . . . . .
C7 C 0.28630(13) 0.43842(5) 0.08213(12) 0.0444(3) Uani 1 1 d . . . . .
C8 C 0.23919(14) 0.48760(5) -0.01085(12) 0.0454(3) Uani 1 1 d . . . . .
C009 C 0.28826(14) 0.40079(5) 0.40720(13) 0.0468(3) Uani 1 1 d . . . . .
C9 C 0.10594(15) 0.48667(6) -0.10841(14) 0.0569(3) Uani 1 1 d . . . . .
H9 H 0.0487 0.4544 -0.1193 0.068 Uiso 1 1 calc R . . . .
C10 C 0.05692(18) 0.53300(8) -0.18963(16) 0.0696(4) Uani 1 1 d . . . . .
H10 H -0.0335 0.5319 -0.2537 0.083 Uiso 1 1 calc R . . . .
C11 C 0.1410(2) 0.58081(7) -0.17645(17) 0.0729(5) Uani 1 1 d . . . . .
H11 H 0.1074 0.6121 -0.2309 0.088 Uiso 1 1 calc R . . . .
C12 C 0.2748(2) 0.58208(7) -0.08232(18) 0.0733(5) Uani 1 1 d . . . . .
H12 H 0.3329 0.6140 -0.0740 0.088 Uiso 1 1 calc R . . . .
C13 C 0.32337(17) 0.53577(6) 0.00030(15) 0.0595(4) Uani 1 1 d . . . . .
H13 H 0.4139 0.5371 0.0642 0.071 Uiso 1 1 calc R . . . .
C14 C 0.33882(14) 0.44757(5) 0.21487(12) 0.0468(3) Uani 1 1 d . . . . .
H14 H 0.3403 0.4849 0.2429 0.056 Uiso 1 1 calc R . . . .
C15 C 0.39615(13) 0.40448(5) 0.32495(12) 0.0451(3) Uani 1 1 d . . . . .
H15 H 0.3997 0.3678 0.2822 0.054 Uiso 1 1 calc R . . . .
C16 C 0.19594(19) 0.44705(8) 0.56862(18) 0.0727(4) Uani 1 1 d . . . . .
H16A H 0.0981 0.4504 0.5116 0.109 Uiso 1 1 calc GR . . . .
H16B H 0.2183 0.4787 0.6292 0.109 Uiso 1 1 calc GR . . . .
H16C H 0.2056 0.4128 0.6201 0.109 Uiso 1 1 calc GR . . . .
C17 C 0.55100(13) 0.42047(5) 0.40704(13) 0.0459(3) Uani 1 1 d . . . . .
H17A H 0.6054 0.4298 0.3435 0.055 Uiso 1 1 calc R . . . .
H17B H 0.5450 0.4545 0.4574 0.055 Uiso 1 1 calc R . . . .
C18 C 0.63942(13) 0.37691(5) 0.50720(12) 0.0429(3) Uani 1 1 d . . . . .
C19 C 0.65536(19) 0.32180(6) 0.43626(14) 0.0640(4) Uani 1 1 d . . . . .
H19A H 0.6964 0.3295 0.3620 0.077 Uiso 1 1 calc R . . . .
H19B H 0.5604 0.3049 0.3990 0.077 Uiso 1 1 calc R . . . .
C20 C 0.7539(2) 0.28054(7) 0.53552(17) 0.0803(5) Uani 1 1 d . . . . .
H20 H 0.7626 0.2453 0.4885 0.096 Uiso 1 1 calc R . . . .
C21 C 0.6856(2) 0.26853(9) 0.6505(2) 0.0959(7) Uani 1 1 d . . . . .
H21A H 0.5899 0.2521 0.6139 0.115 Uiso 1 1 calc R . . . .
H21B H 0.7452 0.2418 0.7135 0.115 Uiso 1 1 calc R . . . .
C22 C 0.90316(19) 0.30627(8) 0.59410(17) 0.0759(5) Uani 1 1 d . . . . .
H22A H 0.9653 0.2799 0.6564 0.091 Uiso 1 1 calc R . . . .
H22B H 0.9471 0.3142 0.5219 0.091 Uiso 1 1 calc R . . . .
C23 C 0.88900(15) 0.35995(7) 0.66737(15) 0.0639(4) Uani 1 1 d . . . . .
H23 H 0.9855 0.3767 0.7044 0.077 Uiso 1 1 calc R . . . .
C24 C 0.82321(17) 0.34838(9) 0.78110(15) 0.0733(5) Uani 1 1 d . . . . .
H24A H 0.8165 0.3832 0.8286 0.088 Uiso 1 1 calc R . . . .
H24B H 0.8842 0.3223 0.8450 0.088 Uiso 1 1 calc R . . . .
C25 C 0.67339(17) 0.32335(9) 0.72400(16) 0.0758(5) Uani 1 1 d . . . . .
H25 H 0.6306 0.3155 0.7981 0.091 Uiso 1 1 calc R . . . .
C26 C 0.79217(15) 0.40147(6) 0.56787(15) 0.0583(3) Uani 1 1 d . . . . .
H26A H 0.8357 0.4098 0.4956 0.070 Uiso 1 1 calc R . . . .
H26B H 0.7850 0.4364 0.6145 0.070 Uiso 1 1 calc R . . . .
C27 C 0.57586(15) 0.36438(8) 0.62420(14) 0.0626(4) Uani 1 1 d . . . . .
H27A H 0.4797 0.3482 0.5893 0.075 Uiso 1 1 calc R . . . .
H27B H 0.5666 0.3992 0.6705 0.075 Uiso 1 1 calc R . . . .

loop_
_atom_site_aniso_label
_atom_site_aniso_U_11
_atom_site_aniso_U_22
_atom_site_aniso_U_33
_atom_site_aniso_U_23
_atom_site_aniso_U_13
_atom_site_aniso_U_12
C1 0.0571(8) 0.0568(8) 0.0531(7) 0.0007(6) 0.0142(6) -0.0133(6)
O1 0.0611(6) 0.0534(5) 0.0635(6) -0.0030(4) 0.0289(5) -0.0019(4)
C2 0.0691(9) 0.0513(8) 0.0705(10) 0.0047(7) 0.0088(8) -0.0180(7)
O2 0.0657(6) 0.0572(6) 0.0817(7) 0.0030(5) 0.0227(6) -0.0144(5)
C3 0.0682(9) 0.0479(8) 0.0734(10) -0.0092(7) 0.0079(8) -0.0023(7)
C4 0.0661(9) 0.0597(9) 0.0686(9) -0.0117(7) 0.0226(7) -0.0018(7)
C5 0.0562(8) 0.0506(7) 0.0570(8) -0.0023(6) 0.0190(6) -0.0071(6)
C6 0.0409(6) 0.0453(6) 0.0435(6) 0.0019(5) 0.0052(5) -0.0019(5)
C7 0.0421(6) 0.0446(6) 0.0452(6) 0.0030(5) 0.0105(5) 0.0004(5)
C8 0.0491(7) 0.0464(7) 0.0418(6) 0.0035(5) 0.0143(5) 0.0045(5)
C009 0.0457(6) 0.0420(6) 0.0483(7) 0.0086(5) 0.0058(5) 0.0038(5)
C9 0.0519(7) 0.0640(9) 0.0520(7) 0.0061(6) 0.0101(6) 0.0046(6)
C10 0.0618(9) 0.0893(12) 0.0555(8) 0.0179(8) 0.0130(7) 0.0231(8)
C11 0.0913(12) 0.0694(10) 0.0639(9) 0.0255(8) 0.0313(9) 0.0277(9)
C12 0.0953(13) 0.0537(9) 0.0752(10) 0.0159(8) 0.0310(10) 0.0006(8)
C13 0.0639(9) 0.0539(8) 0.0582(8) 0.0078(6) 0.0130(7) -0.0028(7)
C14 0.0521(7) 0.0407(6) 0.0458(6) 0.0024(5) 0.0111(5) 0.0029(5)
C15 0.0491(7) 0.0407(6) 0.0428(6) 0.0015(5) 0.0087(5) 0.0023(5)
C16 0.0758(10) 0.0825(11) 0.0724(10) 0.0097(8) 0.0414(9) 0.0102(9)
C17 0.0469(6) 0.0446(6) 0.0466(6) 0.0009(5) 0.0139(5) -0.0006(5)
C18 0.0423(6) 0.0476(6) 0.0387(6) -0.0003(5) 0.0111(5) 0.0004(5)
C19 0.0806(10) 0.0521(8) 0.0490(7) -0.0041(6) 0.0012(7) 0.0121(7)
C20 0.1030(14) 0.0552(9) 0.0652(10) -0.0029(7) -0.0049(9) 0.0232(9)
C21 0.0803(12) 0.0823(13) 0.1003(14) 0.0486(11) -0.0151(10) -0.0103(10)
C22 0.0688(10) 0.0956(13) 0.0620(9) 0.0071(9) 0.0162(8) 0.0354(9)
C23 0.0401(7) 0.0850(11) 0.0620(9) -0.0034(7) 0.0069(6) 0.0039(7)
C24 0.0564(8) 0.1105(14) 0.0461(8) 0.0022(8) 0.0033(6) 0.0164(9)
C25 0.0535(8) 0.1179(15) 0.0548(8) 0.0357(9) 0.0133(7) 0.0099(9)
C26 0.0457(7) 0.0633(9) 0.0644(8) -0.0024(7) 0.0131(6) -0.0033(6)
C27 0.0431(7) 0.0974(11) 0.0476(7) 0.0179(7) 0.0129(6) 0.0077(7)

loop_
_atom_type_symbol
_atom_type_description
_atom_type_scat_dispersion_real
_atom_type_scat_dispersion_imag
_atom_type_scat_source
C C 0.0150 0.0070 'International Tables Vol C Tables 4.2.6.8 and 6.1.1.4'
H H 0.0000 0.0000 'International Tables Vol C Tables 4.2.6.8 and 6.1.1.4'
O O 0.0410 0.0250 'International Tables Vol C Tables 4.2.6.8 and 6.1.1.4'

loop_
_geom_angle_atom_site_label_1
_geom_angle_atom_site_label_2
_geom_angle_atom_site_label_3
_geom_angle
_geom_angle_site_symmetry_1
_geom_angle_site_symmetry_3
_geom_angle_publ_flag
C2 C1 H1 119.7 . . ?
C6 C1 H1 119.7 . . ?
C6 C1 C2 120.52(14) . . ?
C009 O1 C16 116.66(12) . . ?
C1 C2 H2 119.6 . . ?
C3 C2 C1 120.81(14) . . ?
C3 C2 H2 119.6 . . ?
C2 C3 H3 120.2 . . ?
C2 C3 C4 119.55(14) . . ?
C4 C3 H3 120.2 . . ?
C3 C4 H4 120.0 . . ?
C3 C4 C5 119.99(15) . . ?
C5 C4 H4 120.0 . . ?
C4 C5 H5 119.2 . . ?
C4 C5 C6 121.61(13) . . ?
C6 C5 H5 119.2 . . ?
C1 C6 C5 117.50(12) . . ?
C1 C6 C7 122.86(12) . . ?
C5 C6 C7 119.64(11) . . ?
C6 C7 C8 116.64(10) . . ?
C14 C7 C6 124.18(11) . . ?
C14 C7 C8 119.18(11) . . ?
C9 C8 C7 120.15(12) . . ?
C13 C8 C7 121.74(12) . . ?
C13 C8 C9 118.07(12) . . ?
O1 C009 C15 111.91(11) . . ?
O2 C009 O1 122.75(13) . . ?
O2 C009 C15 125.24(12) . . ?
C8 C9 H9 119.5 . . ?
C10 C9 C8 120.91(14) . . ?
C10 C9 H9 119.5 . . ?
C9 C10 H10 119.8 . . ?
C11 C10 C9 120.39(15) . . ?
C11 C10 H10 119.8 . . ?
C10 C11 H11 120.2 . . ?
C12 C11 C10 119.54(14) . . ?
C12 C11 H11 120.2 . . ?
C11 C12 H12 120.0 . . ?
C11 C12 C13 120.08(16) . . ?
C13 C12 H12 120.0 . . ?
C8 C13 C12 120.99(15) . . ?
C8 C13 H13 119.5 . . ?
C12 C13 H13 119.5 . . ?
C7 C14 H14 116.2 . . ?
C7 C14 C15 127.68(11) . . ?
C15 C14 H14 116.2 . . ?
C009 C15 H15 108.4 . . ?
C009 C15 C17 114.49(10) . . ?
C14 C15 C009 107.28(10) . . ?
C14 C15 H15 108.4 . . ?
C14 C15 C17 109.72(10) . . ?
C17 C15 H15 108.4 . . ?
O1 C16 H16A 109.5 . . ?
O1 C16 H16B 109.5 . . ?
O1 C16 H16C 109.5 . . ?
H16A C16 H16B 109.5 . . ?
H16A C16 H16C 109.5 . . ?
H16B C16 H16C 109.5 . . ?
C15 C17 H17A 107.8 . . ?
C15 C17 H17B 107.8 . . ?
H17A C17 H17B 107.1 . . ?
C18 C17 C15 117.99(10) . . ?
C18 C17 H17A 107.8 . . ?
C18 C17 H17B 107.8 . . ?
C17 C18 C26 107.53(10) . . ?
C19 C18 C17 111.46(10) . . ?
C19 C18 C26 107.86(11) . . ?
C27 C18 C17 113.17(10) . . ?
C27 C18 C19 109.12(12) . . ?
C27 C18 C26 107.49(11) . . ?
C18 C19 H19A 109.5 . . ?
C18 C19 H19B 109.5 . . ?
C18 C19 C20 110.72(11) . . ?
H19A C19 H19B 108.1 . . ?
C20 C19 H19A 109.5 . . ?
C20 C19 H19B 109.5 . . ?
C19 C20 H20 109.7 . . ?
C21 C20 C19 108.41(15) . . ?
C21 C20 H20 109.7 . . ?
C22 C20 C19 110.12(15) . . ?
C22 C20 H20 109.7 . . ?
C22 C20 C21 109.21(14) . . ?
C20 C21 H21A 109.8 . . ?
C20 C21 H21B 109.8 . . ?
H21A C21 H21B 108.2 . . ?
C25 C21 C20 109.51(14) . . ?
C25 C21 H21A 109.8 . . ?
C25 C21 H21B 109.8 . . ?
C20 C22 H22A 109.8 . . ?
C20 C22 H22B 109.8 . . ?
H22A C22 H22B 108.3 . . ?
C23 C22 C20 109.34(13) . . ?
C23 C22 H22A 109.8 . . ?
C23 C22 H22B 109.8 . . ?
C22 C23 H23 109.2 . . ?
C22 C23 C26 109.38(12) . . ?
C24 C23 C22 110.65(15) . . ?
C24 C23 H23 109.2 . . ?
C24 C23 C26 109.24(12) . . ?
C26 C23 H23 109.2 . . ?
C23 C24 H24A 109.8 . . ?
C23 C24 H24B 109.8 . . ?
C23 C24 C25 109.29(12) . . ?
H24A C24 H24B 108.3 . . ?
C25 C24 H24A 109.8 . . ?
C25 C24 H24B 109.8 . . ?
C21 C25 H25 109.4 . . ?
C21 C25 C27 109.08(14) . . ?
C24 C25 C21 109.28(15) . . ?
C24 C25 H25 109.4 . . ?
C24 C25 C27 110.25(15) . . ?
C27 C25 H25 109.4 . . ?
C18 C26 H26A 109.5 . . ?
C18 C26 H26B 109.5 . . ?
C23 C26 C18 110.95(12) . . ?
C23 C26 H26A 109.4 . . ?
C23 C26 H26B 109.4 . . ?
H26A C26 H26B 108.0 . . ?
C18 C27 C25 110.48(12) . . ?
C18 C27 H27A 109.6 . . ?
C18 C27 H27B 109.6 . . ?
C25 C27 H27A 109.6 . . ?
C25 C27 H27B 109.6 . . ?
H27A C27 H27B 108.1 . . ?

loop_
_geom_bond_atom_site_label_1
_geom_bond_atom_site_label_2
_geom_bond_distance
_geom_bond_site_symmetry_2
_geom_bond_publ_flag
C1 H1 0.9300 . ?
C1 C2 1.391(2) . ?
C1 C6 1.3881(18) . ?
O1 C009 1.3357(16) . ?
O1 C16 1.4380(17) . ?
C2 H2 0.9300 . ?
C2 C3 1.364(2) . ?
O2 C009 1.2007(15) . ?
C3 H3 0.9300 . ?
C3 C4 1.373(2) . ?
C4 H4 0.9300 . ?
C4 C5 1.381(2) . ?
C5 H5 0.9300 . ?
C5 C6 1.3886(18) . ?
C6 C7 1.4909(17) . ?
C7 C8 1.4954(16) . ?
C7 C14 1.3341(17) . ?
C8 C9 1.3853(19) . ?
C8 C13 1.3846(19) . ?
C009 C15 1.5127(18) . ?
C9 H9 0.9300 . ?
C9 C10 1.380(2) . ?
C10 H10 0.9300 . ?
C10 C11 1.375(3) . ?
C11 H11 0.9300 . ?
C11 C12 1.373(3) . ?
C12 H12 0.9300 . ?
C12 C13 1.387(2) . ?
C13 H13 0.9300 . ?
C14 H14 0.9300 . ?
C14 C15 1.5096(16) . ?
C15 H15 0.9800 . ?
C15 C17 1.5352(17) . ?
C16 H16A 0.9600 . ?
C16 H16B 0.9600 . ?
C16 H16C 0.9600 . ?
C17 H17A 0.9700 . ?
C17 H17B 0.9700 . ?
C17 C18 1.5351(17) . ?
C18 C19 1.5252(18) . ?
C18 C26 1.5363(18) . ?
C18 C27 1.5242(17) . ?
C19 H19A 0.9700 . ?
C19 H19B 0.9700 . ?
C19 C20 1.533(2) . ?
C20 H20 0.9800 . ?
C20 C21 1.532(3) . ?
C20 C22 1.516(3) . ?
C21 H21A 0.9700 . ?
C21 H21B 0.9700 . ?
C21 C25 1.525(3) . ?
C22 H22A 0.9700 . ?
C22 H22B 0.9700 . ?
C22 C23 1.505(2) . ?
C23 H23 0.9800 . ?
C23 C24 1.503(2) . ?
C23 C26 1.531(2) . ?
C24 H24A 0.9700 . ?
C24 H24B 0.9700 . ?
C24 C25 1.512(2) . ?
C25 H25 0.9800 . ?
C25 C27 1.528(2) . ?
C26 H26A 0.9700 . ?
C26 H26B 0.9700 . ?
C27 H27A 0.9700 . ?
C27 H27B 0.9700 . ?
